data_2223443
loop_
_publ_author_name
'Xue, Ling-Wei'
'Li, Xing-Wu'
'Zhao, Gan-Qing'
'Peng, Qin-Long'

_publ_section_title <i>catena</i>-Poly[[pyridinecopper(II)]-\m-<i>N</i>-[(2-oxido-1-naphthyl)methylene]glycinato]
_journal_coeditor_code IS2450
_journal_issue 10
_journal_name_full 'Acta Crystallographica Section E'
_journal_page_first m1237
_journal_paper_doi 10.1107/S1600536809037520
_journal_volume 65
_journal_year 2009
_chemical_formula_iupac '[Cu (C13 H9 N O3) (C5 H5 N)]'
_chemical_formula_moiety 'C18 H14 Cu N2 O3'
_chemical_formula_sum 'C18 H14 Cu N2 O3'
_chemical_formula_weight 369.85
_chemical_name_systematic
;
<i>catena</i>-Poly[[pyridinecopper(II)]-\m-<i>N</i>-
[(2-oxido-1-naphthyl)methylene]glycinato]
;
_space_group_IT_number 14
_symmetry_cell_setting monoclinic
_symmetry_space_group_name_Hall '-P 2ybc'
_symmetry_space_group_name_H-M 'P 1 21/c 1'
_atom_sites_solution_hydrogens geom
_atom_sites_solution_primary direct
_atom_sites_solution_secondary difmap
_cell_angle_alpha 90.00
_cell_angle_beta 101.805(3)
_cell_angle_gamma 90.00
_cell_formula_units_Z 4
_cell_length_a 14.508(4)
_cell_length_b 11.747(3)
_cell_length_c 9.407(3)
_cell_measurement_reflns_used 4385
_cell_measurement_temperature 296(2)
_cell_measurement_theta_max 27.48
_cell_measurement_theta_min 2.25
_cell_volume 1569.3(8)
_computing_cell_refinement 'SAINT (Bruker, 2005)'
_computing_data_collection '<i>APEX2</i> (Bruker, 2005)'
_computing_data_reduction 'SAINT (Bruker, 2005)'
_computing_molecular_graphics 'SHELXTL (Sheldrick, 2008)'
_computing_publication_material 'SHELXTL (Sheldrick, 2008)'
_computing_structure_refinement 'SHELXL97 (Sheldrick, 2008)'
_computing_structure_solution 'SHELXS97 (Sheldrick, 2008)'
_diffrn_ambient_temperature 296(2)
_diffrn_measured_fraction_theta_full 0.999
_diffrn_measured_fraction_theta_max 0.999
_diffrn_measurement_device_type 'Bruker APEXII CCD'
_diffrn_measurement_method '\f and \w'
_diffrn_radiation_monochromator graphite
_diffrn_radiation_source 'fine-focus sealed tube'
_diffrn_radiation_type MoK\a
_diffrn_radiation_wavelength 0.71073
_diffrn_reflns_av_R_equivalents 0.0178
_diffrn_reflns_av_sigmaI/netI 0.0201
_diffrn_reflns_limit_h_max 17
_diffrn_reflns_limit_h_min -15
_diffrn_reflns_limit_k_max 13
_diffrn_reflns_limit_k_min -13
_diffrn_reflns_limit_l_max 11
_diffrn_reflns_limit_l_min -10
_diffrn_reflns_number 7938
_diffrn_reflns_theta_full 25.04
_diffrn_reflns_theta_max 25.04
_diffrn_reflns_theta_min 2.25
_exptl_absorpt_coefficient_mu 1.410
_exptl_absorpt_correction_T_max 0.703
_exptl_absorpt_correction_T_min 0.6619
_exptl_absorpt_correction_type multi-scan
_exptl_absorpt_process_details '(<i>SADABS</i>; Sheldrick, 1996)'
_exptl_crystal_colour brown
_exptl_crystal_density_diffrn 1.565
_exptl_crystal_density_method 'not measured'
_exptl_crystal_description block
_exptl_crystal_F_000 756
_exptl_crystal_size_max 0.30
_exptl_crystal_size_mid 0.30
_exptl_crystal_size_min 0.25
_refine_diff_density_max 0.260
_refine_diff_density_min -0.233
_refine_ls_extinction_coef 0.0072(6)
_refine_ls_extinction_expression Fc^*^=kFc[1+0.001xFc^2^\l^3^/sin(2\q)]^-1/4^
_refine_ls_extinction_method 'SHELXL97 (Sheldrick, 2008)'
_refine_ls_goodness_of_fit_ref 1.039
_refine_ls_hydrogen_treatment constr
_refine_ls_matrix_type full
_refine_ls_number_parameters 218
_refine_ls_number_reflns 2770
_refine_ls_number_restraints 0
_refine_ls_restrained_S_all 1.039
_refine_ls_R_factor_all 0.0303
_refine_ls_R_factor_gt 0.0259
_refine_ls_shift/su_max 0.001
_refine_ls_shift/su_mean 0.000
_refine_ls_structure_factor_coef Fsqd
_refine_ls_weighting_details 'calc w=1/[\s^2^(Fo^2^)+(0.0336P)^2^+0.6894P] where P=(Fo^2^+2Fc^2^)/3'
_refine_ls_weighting_scheme calc
_refine_ls_wR_factor_gt 0.0669
_refine_ls_wR_factor_ref 0.0692
_reflns_number_gt 2460
_reflns_number_total 2770
_reflns_threshold_expression I>2\s(I)
_cod_data_source_file is2450.cif
_cod_data_source_block I
_cod_depositor_comments
;
The following automatic conversions were performed:
'_symmetry_cell_setting' value 'Monoclinic' changed to 'monoclinic'
according to '/home/saulius/struct/CIF-dictionaries/cif_core.dic'
dictionary named 'cif_core.dic' version 2.4.1 from 2010-06-29.

Automatic conversion script
Id: cif_fix_enum 1527 2010-12-29 10:47:43Z saulius 

The following automatic conversions were performed:

'_symmetry_cell_setting' value 'Monoclinic' changed to 'monoclinic'
according to /home/saulius/struct/CIF-dictionaries/cif_core.dic
dictionary named 'cif_core.dic' version 2.4.1 from 2010-06-29.

Automatic conversion script
Id: cif_fix_values 1715 2011-07-08 13:25:40Z adriana 
;
_cod_original_cell_volume 1569.5(8)
_cod_original_sg_symbol_H-M 'P 21/c'
_cod_database_code 2223443
_cod_database_fobs_code 2223443

loop_
_symmetry_equiv_pos_as_xyz
'x, y, z'
'-x, y+1/2, -z+1/2'
'-x, -y, -z'
'x, -y-1/2, z-1/2'

loop_
_atom_site_type_symbol
_atom_site_label
_atom_site_fract_x
_atom_site_fract_y
_atom_site_fract_z
_atom_site_U_iso_or_equiv
_atom_site_adp_type
_atom_site_calc_flag
_atom_site_refinement_flags
_atom_site_occupancy
_atom_site_disorder_assembly
_atom_site_disorder_group
Cu Cu1 0.754799(16) 0.40947(2) 0.14007(3) 0.03547(11) Uani d . 1 . .
C C1 0.58094(14) 0.47447(17) 0.2269(2) 0.0363(5) Uani d . 1 . .
C C2 0.53738(17) 0.5434(2) 0.3195(3) 0.0499(6) Uani d . 1 . .
H H2 0.5734 0.5967 0.3797 0.060 Uiso calc R 1 . .
C C3 0.44485(18) 0.5327(2) 0.3216(3) 0.0555(6) Uani d . 1 . .
H H3 0.4194 0.5774 0.3855 0.067 Uiso calc R 1 . .
C C4 0.38571(16) 0.4559(2) 0.2299(3) 0.0468(6) Uani d . 1 . .
C C5 0.28967(18) 0.4444(3) 0.2361(3) 0.0638(7) Uani d . 1 . .
H H5 0.2657 0.4864 0.3041 0.077 Uiso calc R 1 . .
C C6 0.23200(19) 0.3736(3) 0.1457(4) 0.0716(8) Uani d . 1 . .
H H6 0.1693 0.3659 0.1525 0.086 Uiso calc R 1 . .
C C7 0.26763(17) 0.3122(2) 0.0417(3) 0.0645(7) Uani d . 1 . .
H H7 0.2279 0.2647 -0.0224 0.077 Uiso calc R 1 . .
C C8 0.36069(15) 0.3211(2) 0.0331(3) 0.0494(6) Uani d . 1 . .
H H8 0.3827 0.2801 -0.0378 0.059 Uiso calc R 1 . .
C C9 0.42367(15) 0.39105(17) 0.1292(2) 0.0389(5) Uani d . 1 . .
C C10 0.52409(14) 0.39925(16) 0.1297(2) 0.0335(4) Uani d . 1 . .
C C11 0.56303(14) 0.33185(17) 0.0311(2) 0.0354(5) Uani d . 1 . .
H H11 0.5214 0.2884 -0.0357 0.042 Uiso calc R 1 . .
C C12 0.68024(15) 0.25177(19) -0.0810(2) 0.0436(5) Uani d . 1 . .
H H12A 0.6376 0.2612 -0.1742 0.052 Uiso calc R 1 . .
H H12B 0.6775 0.1729 -0.0515 0.052 Uiso calc R 1 . .
C C13 0.77987(14) 0.28074(17) -0.0955(2) 0.0358(5) Uani d . 1 . .
C C14 0.93488(18) 0.5307(3) 0.1688(3) 0.0643(7) Uani d . 1 . .
H H14 0.9353 0.4959 0.0802 0.077 Uiso calc R 1 . .
C C15 1.0076(2) 0.6014(3) 0.2262(4) 0.0809(10) Uani d . 1 . .
H H15 1.0560 0.6146 0.1768 0.097 Uiso calc R 1 . .
C C16 1.00878(19) 0.6523(3) 0.3557(4) 0.0771(9) Uani d . 1 . .
H H16 1.0572 0.7017 0.3957 0.093 Uiso calc R 1 . .
C C17 0.9372(2) 0.6294(3) 0.4269(4) 0.0774(9) Uani d . 1 . .
H H17 0.9371 0.6613 0.5173 0.093 Uiso calc R 1 . .
C C18 0.86512(17) 0.5579(2) 0.3615(3) 0.0601(7) Uani d . 1 . .
H H18 0.8161 0.5436 0.4090 0.072 Uiso calc R 1 . .
N N1 0.65107(11) 0.32565(14) 0.02613(18) 0.0353(4) Uani d . 1 . .
N N2 0.86312(12) 0.50919(16) 0.2340(2) 0.0424(4) Uani d . 1 . .
O O1 0.67150(10) 0.48556(12) 0.24244(16) 0.0414(3) Uani d . 1 . .
O O2 0.82497(9) 0.34878(13) -0.00179(15) 0.0400(3) Uani d . 1 . .
O O3 0.81199(11) 0.23568(14) -0.19287(17) 0.0514(4) Uani d . 1 . .

loop_
_atom_site_aniso_label
_atom_site_aniso_U_11
_atom_site_aniso_U_22
_atom_site_aniso_U_33
_atom_site_aniso_U_12
_atom_site_aniso_U_13
_atom_site_aniso_U_23
Cu1 0.03099(16) 0.03984(17) 0.03662(17) -0.00672(10) 0.00934(11) -0.00578(11)
C1 0.0389(12) 0.0339(11) 0.0372(11) 0.0025(9) 0.0102(9) 0.0061(9)
C2 0.0500(14) 0.0490(14) 0.0523(14) 0.0021(11) 0.0147(11) -0.0094(11)
C3 0.0544(15) 0.0599(15) 0.0579(16) 0.0146(12) 0.0247(12) -0.0053(13)
C4 0.0391(12) 0.0486(13) 0.0557(14) 0.0110(11) 0.0164(11) 0.0125(11)
C5 0.0460(15) 0.0705(17) 0.081(2) 0.0161(14) 0.0276(14) 0.0127(15)
C6 0.0327(13) 0.0795(19) 0.106(2) 0.0041(14) 0.0221(15) 0.0161(18)
C7 0.0344(13) 0.0645(16) 0.092(2) -0.0042(12) 0.0073(13) 0.0084(15)
C8 0.0360(12) 0.0474(13) 0.0645(16) 0.0012(10) 0.0095(11) 0.0067(12)
C9 0.0339(11) 0.0350(11) 0.0482(13) 0.0049(9) 0.0094(9) 0.0136(9)
C10 0.0315(11) 0.0326(10) 0.0367(11) 0.0026(8) 0.0080(8) 0.0072(8)
C11 0.0324(11) 0.0352(11) 0.0375(11) -0.0038(9) 0.0045(8) 0.0014(9)
C12 0.0375(12) 0.0467(13) 0.0483(13) -0.0069(10) 0.0130(9) -0.0136(10)
C13 0.0360(11) 0.0367(11) 0.0354(11) -0.0006(9) 0.0089(9) 0.0009(9)
C14 0.0480(15) 0.083(2) 0.0647(17) -0.0268(14) 0.0184(13) -0.0101(15)
C15 0.0530(17) 0.098(2) 0.093(2) -0.0358(16) 0.0169(16) -0.0089(19)
C16 0.0423(16) 0.0655(19) 0.114(3) -0.0164(14) -0.0072(16) -0.0147(18)
C17 0.0533(17) 0.084(2) 0.087(2) -0.0036(15) -0.0049(15) -0.0427(18)
C18 0.0399(14) 0.0733(17) 0.0659(17) -0.0066(12) 0.0079(12) -0.0227(14)
N1 0.0324(9) 0.0383(9) 0.0365(9) -0.0034(7) 0.0102(7) -0.0055(7)
N2 0.0355(10) 0.0449(10) 0.0458(11) -0.0082(8) 0.0059(8) -0.0046(8)
O1 0.0363(8) 0.0436(8) 0.0452(8) -0.0046(6) 0.0106(6) -0.0091(7)
O2 0.0334(8) 0.0491(9) 0.0390(8) -0.0071(7) 0.0107(6) -0.0067(7)
O3 0.0468(9) 0.0618(10) 0.0512(9) -0.0097(8) 0.0233(7) -0.0191(8)

loop_
_atom_type_symbol
_atom_type_description
_atom_type_scat_dispersion_real
_atom_type_scat_dispersion_imag
_atom_type_scat_source
C C 0.0033 0.0016 'International Tables Vol C Tables 4.2.6.8 and 6.1.1.4'
H H 0.0000 0.0000 'International Tables Vol C Tables 4.2.6.8 and 6.1.1.4'
N N 0.0061 0.0033 'International Tables Vol C Tables 4.2.6.8 and 6.1.1.4'
O O 0.0106 0.0060 'International Tables Vol C Tables 4.2.6.8 and 6.1.1.4'
Cu Cu 0.3201 1.2651 'International Tables Vol C Tables 4.2.6.8 and 6.1.1.4'

loop_
_geom_angle_atom_site_label_1
_geom_angle_atom_site_label_2
_geom_angle_atom_site_label_3
_geom_angle_site_symmetry_1
_geom_angle_site_symmetry_3
_geom_angle
_geom_angle_publ_flag
O1 Cu1 N1 . . 90.96(7) n
O1 Cu1 O2 . . 167.63(6) n
N1 Cu1 O2 . . 83.77(6) n
O1 Cu1 N2 . . 91.38(7) n
N1 Cu1 N2 . . 172.14(7) n
O2 Cu1 N2 . . 92.44(7) n
O1 Cu1 O3 . 4_566 100.09(6) n
N1 Cu1 O3 . 4_566 97.45(7) n
O2 Cu1 O3 . 4_566 91.71(6) n
N2 Cu1 O3 . 4_566 89.52(7) n
O1 C1 C10 . . 125.43(19) ?
O1 C1 C2 . . 116.02(19) ?
C10 C1 C2 . . 118.5(2) ?
C3 C2 C1 . . 121.4(2) ?
C3 C2 H2 . . 119.3 ?
C1 C2 H2 . . 119.3 ?
C2 C3 C4 . . 122.1(2) ?
C2 C3 H3 . . 118.9 ?
C4 C3 H3 . . 118.9 ?
C3 C4 C9 . . 118.9(2) ?
C3 C4 C5 . . 121.2(2) ?
C9 C4 C5 . . 119.9(2) ?
C6 C5 C4 . . 121.5(3) ?
C6 C5 H5 . . 119.3 ?
C4 C5 H5 . . 119.3 ?
C5 C6 C7 . . 119.3(2) ?
C5 C6 H6 . . 120.4 ?
C7 C6 H6 . . 120.4 ?
C8 C7 C6 . . 120.8(3) ?
C8 C7 H7 . . 119.6 ?
C6 C7 H7 . . 119.6 ?
C7 C8 C9 . . 121.5(2) ?
C7 C8 H8 . . 119.3 ?
C9 C8 H8 . . 119.3 ?
C8 C9 C4 . . 117.0(2) ?
C8 C9 C10 . . 123.8(2) ?
C4 C9 C10 . . 119.2(2) ?
C1 C10 C11 . . 120.96(18) ?
C1 C10 C9 . . 119.63(19) ?
C11 C10 C9 . . 119.40(19) ?
N1 C11 C10 . . 125.71(19) ?
N1 C11 H11 . . 117.1 ?
C10 C11 H11 . . 117.1 ?
N1 C12 C13 . . 110.20(17) ?
N1 C12 H12A . . 109.6 ?
C13 C12 H12A . . 109.6 ?
N1 C12 H12B . . 109.6 ?
C13 C12 H12B . . 109.6 ?
H12A C12 H12B . . 108.1 ?
O3 C13 O2 . . 124.69(19) ?
O3 C13 C12 . . 118.91(19) ?
O2 C13 C12 . . 116.38(17) ?
N2 C14 C15 . . 123.1(3) ?
N2 C14 H14 . . 118.5 ?
C15 C14 H14 . . 118.5 ?
C16 C15 C14 . . 119.4(3) ?
C16 C15 H15 . . 120.3 ?
C14 C15 H15 . . 120.3 ?
C15 C16 C17 . . 118.8(3) ?
C15 C16 H16 . . 120.6 ?
C17 C16 H16 . . 120.6 ?
C16 C17 C18 . . 118.7(3) ?
C16 C17 H17 . . 120.6 ?
C18 C17 H17 . . 120.6 ?
N2 C18 C17 . . 122.7(3) ?
N2 C18 H18 . . 118.7 ?
C17 C18 H18 . . 118.7 ?
C11 N1 C12 . . 119.25(17) ?
C11 N1 Cu1 . . 128.09(14) ?
C12 N1 Cu1 . . 112.60(13) ?
C18 N2 C14 . . 117.3(2) ?
C18 N2 Cu1 . . 121.30(16) ?
C14 N2 Cu1 . . 121.35(17) ?
C1 O1 Cu1 . . 128.69(13) ?
C13 O2 Cu1 . . 115.74(12) ?
C13 O3 Cu1 . 4_565 132.41(14) ?

loop_
_geom_bond_atom_site_label_1
_geom_bond_atom_site_label_2
_geom_bond_site_symmetry_2
_geom_bond_distance
_geom_bond_publ_flag
Cu1 O1 . 1.9139(14) yes
Cu1 N1 . 1.9296(17) yes
Cu1 O2 . 1.9702(14) yes
Cu1 N2 . 2.0136(17) yes
Cu1 O3 4_566 2.3520(16) yes
C1 O1 . 1.298(2) ?
C1 C10 . 1.410(3) ?
C1 C2 . 1.428(3) ?
C2 C3 . 1.352(3) ?
C2 H2 . 0.9300 ?
C3 C4 . 1.411(4) ?
C3 H3 . 0.9300 ?
C4 C9 . 1.412(3) ?
C4 C5 . 1.413(3) ?
C5 C6 . 1.350(4) ?
C5 H5 . 0.9300 ?
C6 C7 . 1.397(4) ?
C6 H6 . 0.9300 ?
C7 C8 . 1.373(3) ?
C7 H7 . 0.9300 ?
C8 C9 . 1.411(3) ?
C8 H8 . 0.9300 ?
C9 C10 . 1.459(3) ?
C10 C11 . 1.422(3) ?
C11 N1 . 1.290(3) ?
C11 H11 . 0.9300 ?
C12 N1 . 1.457(3) ?
C12 C13 . 1.518(3) ?
C12 H12A . 0.9700 ?
C12 H12B . 0.9700 ?
C13 O3 . 1.229(2) ?
C13 O2 . 1.268(2) ?
C14 N2 . 1.336(3) ?
C14 C15 . 1.365(4) ?
C14 H14 . 0.9300 ?
C15 C16 . 1.354(5) ?
C15 H15 . 0.9300 ?
C16 C17 . 1.373(4) ?
C16 H16 . 0.9300 ?
C17 C18 . 1.383(4) ?
C17 H17 . 0.9300 ?
C18 N2 . 1.324(3) ?
C18 H18 . 0.9300 ?
O3 Cu1 4_565 2.3520(16) ?
